data_4037560
loop_
_publ_author_name
'Li, Qin'
'Chen, Chunmei'
'Cheng, Li'
'Wei, Mengsha'
'Dai, Chong'
'He, Yan'
'Gong, Jiaojiao'
'Zhu, Runqi'
'Li, Xiao-Nian'
'Liu, Junjun'
'Wang, Jianping'
'Zhu, Hucheng'
'Zhang, Yonghui'

_publ_section_title
;
 Emeridones A-F, a Series of 3,5-Demethylorsellinic Acid-Based
 Meroterpenoids with Rearranged Skeletons from an Endophytic Fungus
 Emericella sp. TJ29.
;
_journal_issue 3
_journal_name_full 'The Journal of organic chemistry'
_journal_page_first 1534
_journal_page_last 1541
_journal_paper_doi 10.1021/acs.joc.8b02830
_journal_volume 84
_journal_year 2019
_chemical_formula_sum 'C26 H32 O6'
_chemical_formula_weight 440.51
_space_group_crystal_system monoclinic
_space_group_IT_number 4
_space_group_name_Hall 'P 2yb'
_space_group_name_H-M_alt 'P 1 21 1'
_atom_sites_solution_hydrogens geom
_audit_creation_method SHELXL-2014/7
_cell_angle_alpha 90
_cell_angle_beta 105.518(5)
_cell_angle_gamma 90
_cell_formula_units_Z 2
_cell_length_a 8.9473(8)
_cell_length_b 13.6391(12)
_cell_length_c 9.5262(8)
_cell_measurement_reflns_used 9937
_cell_measurement_temperature 296(2)
_cell_measurement_theta_max 69.57
_cell_measurement_theta_min 4.82
_cell_volume 1120.13(17)
_computing_cell_refinement 'Bruker SAINT'
_computing_data_collection 'Bruker APEX2'
_computing_data_reduction 'Bruker SAINT'
_computing_molecular_graphics 'Bruker SHELXTL'
_computing_publication_material 'Bruker SHELXTL'
_computing_structure_refinement 'SHELXL-2014/7 (Sheldrick, 2014)'
_computing_structure_solution 'SHELXS-97 (Sheldrick, 2008)'
_diffrn_ambient_temperature 296(2)
_diffrn_measured_fraction_theta_full 0.955
_diffrn_measured_fraction_theta_max 0.931
_diffrn_measurement_device_type 'Bruker APEX-II CCD'
_diffrn_measurement_method '\f and \w scans'
_diffrn_radiation_type CuK\a
_diffrn_radiation_wavelength 1.54178
_diffrn_reflns_av_R_equivalents 0.0344
_diffrn_reflns_av_unetI/netI 0.0348
_diffrn_reflns_Laue_measured_fraction_full 0.955
_diffrn_reflns_Laue_measured_fraction_max 0.931
_diffrn_reflns_limit_h_max 10
_diffrn_reflns_limit_h_min -10
_diffrn_reflns_limit_k_max 16
_diffrn_reflns_limit_k_min -16
_diffrn_reflns_limit_l_max 11
_diffrn_reflns_limit_l_min -11
_diffrn_reflns_number 11816
_diffrn_reflns_point_group_measured_fraction_full 0.931
_diffrn_reflns_point_group_measured_fraction_max 0.901
_diffrn_reflns_theta_full 67.679
_diffrn_reflns_theta_max 69.517
_diffrn_reflns_theta_min 4.818
_exptl_absorpt_coefficient_mu 0.747
_exptl_absorpt_correction_type none
_exptl_crystal_colour colorless
_exptl_crystal_density_diffrn 1.306
_exptl_crystal_description block
_exptl_crystal_F_000 472
_exptl_crystal_size_max 0.120
_exptl_crystal_size_mid 0.100
_exptl_crystal_size_min 0.100
_refine_diff_density_max 0.167
_refine_diff_density_min -0.169
_refine_diff_density_rms 0.043
_refine_ls_abs_structure_details
; 
 Flack x determined using 1730 quotients [(I+)-(I-)]/[(I+)+(I-)] 
 (Parsons, Flack and Wagner, Acta Cryst. B69 (2013) 249-259). 
;
_refine_ls_abs_structure_Flack 0.09(5)
_refine_ls_extinction_coef 0.056(3)
_refine_ls_extinction_expression Fc^*^=kFc[1+0.001xFc^2^\l^3^/sin(2\q)]^-1/4^
_refine_ls_extinction_method 'SHELXL-2014/7 (Sheldrick 2014'
_refine_ls_goodness_of_fit_ref 1.057
_refine_ls_hydrogen_treatment constr
_refine_ls_matrix_type full
_refine_ls_number_parameters 296
_refine_ls_number_reflns 3805
_refine_ls_number_restraints 1
_refine_ls_restrained_S_all 1.057
_refine_ls_R_factor_all 0.0332
_refine_ls_R_factor_gt 0.0332
_refine_ls_shift/su_max 0.000
_refine_ls_shift/su_mean 0.000
_refine_ls_structure_factor_coef Fsqd
_refine_ls_weighting_details 'w=1/[\s^2^(Fo^2^)+(0.0559P)^2^+0.0872P] where P=(Fo^2^+2Fc^2^)/3'
_refine_ls_weighting_scheme calc
_refine_ls_wR_factor_gt 0.0876
_refine_ls_wR_factor_ref 0.0876
_reflns_Friedel_coverage 0.852
_reflns_Friedel_fraction_full 0.905
_reflns_Friedel_fraction_max 0.868
_reflns_number_gt 3798
_reflns_number_total 3805
_reflns_threshold_expression 'I > 2\s(I)'
_cod_data_source_file jo8b02830_si_002.cif
_cod_data_source_block cu_171120h_0m
_cod_original_sg_symbol_H-M 'P 21'
_cod_database_code 4037560
_shelx_shelxl_version_number 2014/7
_shelx_space_group_comment
; 
The symmetry employed for this shelxl refinement is uniquely defined 
by the following loop, which should always be used as a source of 
symmetry information in preference to the above space-group names. 
They are only intended as comments. 
;
_shelx_estimated_absorpt_t_min 0.916
_shelx_estimated_absorpt_t_max 0.929

loop_
_space_group_symop_operation_xyz
'x, y, z'
'-x, y+1/2, -z'

loop_
_atom_site_label
_atom_site_type_symbol
_atom_site_fract_x
_atom_site_fract_y
_atom_site_fract_z
_atom_site_U_iso_or_equiv
_atom_site_adp_type
_atom_site_occupancy
_atom_site_site_symmetry_order
_atom_site_calc_flag
_atom_site_refinement_flags_posn
_atom_site_refinement_flags_adp
C1 C 0.9683(2) 0.66901(16) 0.2590(2) 0.0440(5) Uani 1 1 d . .
H1 H 0.9292 0.6018 0.2580 0.053 Uiso 1 1 calc R U
C2 C 1.0979(3) 0.6861(2) 0.3991(3) 0.0563(6) Uani 1 1 d . .
H2A H 1.0583 0.6743 0.4829 0.068 Uiso 1 1 calc R U
H2B H 1.1819 0.6404 0.4031 0.068 Uiso 1 1 calc R U
C3 C 1.1582(3) 0.7895(2) 0.4046(2) 0.0547(6) Uani 1 1 d . .
C4 C 1.0403(2) 0.87351(17) 0.3810(2) 0.0448(5) Uani 1 1 d . .
C5 C 0.9005(2) 0.84699(15) 0.2489(2) 0.0377(4) Uani 1 1 d . .
H5 H 0.9424 0.8506 0.1640 0.045 Uiso 1 1 calc R U
C6 C 0.7694(2) 0.92076(16) 0.2179(2) 0.0460(5) Uani 1 1 d . .
H6A H 0.8110 0.9866 0.2369 0.055 Uiso 1 1 calc R U
H6B H 0.7025 0.9085 0.2811 0.055 Uiso 1 1 calc R U
C7 C 0.6764(3) 0.91174(16) 0.0588(2) 0.0455(5) Uani 1 1 d . .
H7A H 0.7417 0.9318 -0.0026 0.055 Uiso 1 1 calc R U
H7B H 0.5894 0.9567 0.0411 0.055 Uiso 1 1 calc R U
C8 C 0.6137(2) 0.80709(14) 0.0131(2) 0.0372(4) Uani 1 1 d . .
C9 C 0.7147(2) 0.72299(16) 0.0979(2) 0.0419(5) Uani 1 1 d . .
C10 C 0.8351(2) 0.74148(15) 0.2453(2) 0.0392(4) Uani 1 1 d . .
C11 C 0.5937(2) 0.79222(15) -0.1570(2) 0.0397(4) Uani 1 1 d . .
C12 C 0.5117(3) 0.69638(16) -0.2168(2) 0.0448(5) Uani 1 1 d . .
C13 C 0.3610(3) 0.68179(17) -0.2285(2) 0.0487(5) Uani 1 1 d . .
H13 H 0.3203 0.6232 -0.2725 0.058 Uiso 1 1 calc R U
C14 C 0.2522(2) 0.74449(18) -0.1822(2) 0.0474(5) Uani 1 1 d . .
C15 C 0.3142(2) 0.83619(17) -0.0912(2) 0.0443(5) Uani 1 1 d . .
C16 C 0.4512(2) 0.79871(17) 0.0395(2) 0.0432(5) Uani 1 1 d . .
H16A H 0.4505 0.8360 0.1260 0.052 Uiso 1 1 calc R U
H16B H 0.4323 0.7306 0.0585 0.052 Uiso 1 1 calc R U
C17 C 0.3713(2) 0.90338(16) -0.1905(2) 0.0432(4) Uani 1 1 d . .
H17 H 0.3182 0.9608 -0.2256 0.052 Uiso 1 1 calc R U
C18 C 0.4985(2) 0.87901(16) -0.2266(2) 0.0417(5) Uani 1 1 d . .
C19 C 0.5827(3) 0.9360(2) -0.3109(3) 0.0551(6) Uani 1 1 d . .
C20 C 0.7467(3) 0.8093(2) -0.2000(3) 0.0573(6) Uani 1 1 d . .
H20A H 0.8317 0.8196 -0.1136 0.069 Uiso 1 1 calc R U
H20B H 0.7705 0.7528 -0.2518 0.069 Uiso 1 1 calc R U
C21 C 1.1100(4) 0.6051(2) 0.1005(4) 0.0718(8) Uani 1 1 d . .
H21A H 1.2172 0.6116 0.1533 0.108 Uiso 1 1 calc R U
H21B H 1.1010 0.6051 -0.0022 0.108 Uiso 1 1 calc R U
H21C H 1.0698 0.5447 0.1271 0.108 Uiso 1 1 calc R U
C22 C 0.7467(3) 0.7179(2) 0.3605(3) 0.0554(6) Uani 1 1 d . .
H22A H 0.7020 0.6536 0.3428 0.083 Uiso 1 1 calc R U
H22B H 0.6658 0.7654 0.3539 0.083 Uiso 1 1 calc R U
H22C H 0.8174 0.7202 0.4560 0.083 Uiso 1 1 calc R U
C23 C 1.1163(3) 0.9674(2) 0.3470(3) 0.0599(6) Uani 1 1 d . .
H23A H 1.2079 0.9806 0.4241 0.090 Uiso 1 1 calc R U
H23B H 1.0449 1.0210 0.3386 0.090 Uiso 1 1 calc R U
H23C H 1.1439 0.9597 0.2569 0.090 Uiso 1 1 calc R U
C24 C 0.9933(3) 0.8904(2) 0.5235(3) 0.0612(6) Uani 1 1 d . .
H24A H 0.9652 0.8290 0.5585 0.092 Uiso 1 1 calc R U
H24B H 0.9065 0.9344 0.5054 0.092 Uiso 1 1 calc R U
H24C H 1.0790 0.9184 0.5954 0.092 Uiso 1 1 calc R U
C25 C 0.5979(4) 0.6196(2) -0.2759(4) 0.0736(8) Uani 1 1 d . .
H25A H 0.5387 0.5600 -0.2916 0.110 Uiso 1 1 calc R U
H25B H 0.6965 0.6079 -0.2075 0.110 Uiso 1 1 calc R U
H25C H 0.6136 0.6417 -0.3666 0.110 Uiso 1 1 calc R U
C26 C 0.1883(3) 0.8838(2) -0.0345(3) 0.0650(7) Uani 1 1 d . .
H26A H 0.2282 0.9425 0.0179 0.098 Uiso 1 1 calc R U
H26B H 0.1558 0.8391 0.0294 0.098 Uiso 1 1 calc R U
H26C H 0.1014 0.9000 -0.1150 0.098 Uiso 1 1 calc R U
O1 O 1.02525(19) 0.68420(12) 0.13487(18) 0.0503(4) Uani 1 1 d . .
O2 O 1.2954(2) 0.8052(2) 0.4290(3) 0.0914(8) Uani 1 1 d . .
O3 O 0.6900(2) 0.64017(13) 0.0543(2) 0.0662(5) Uani 1 1 d . .
O4 O 0.11491(19) 0.72343(17) -0.2123(2) 0.0677(5) Uani 1 1 d . .
O6 O 0.5440(3) 1.00800(18) -0.3839(2) 0.0833(7) Uani 1 1 d . .
O7 O 0.7249(2) 0.89512(16) -0.2924(2) 0.0691(5) Uani 1 1 d . .

loop_
_atom_site_aniso_label
_atom_site_aniso_U_11
_atom_site_aniso_U_22
_atom_site_aniso_U_33
_atom_site_aniso_U_23
_atom_site_aniso_U_13
_atom_site_aniso_U_12
C1 0.0474(11) 0.0374(11) 0.0438(10) 0.0073(9) 0.0064(8) 0.0018(9)
C2 0.0533(12) 0.0545(13) 0.0518(12) 0.0077(11) -0.0021(10) 0.0072(11)
C3 0.0461(12) 0.0642(15) 0.0468(11) -0.0015(11) 0.0006(9) 0.0004(11)
C4 0.0441(10) 0.0498(12) 0.0367(10) -0.0038(8) 0.0040(8) -0.0046(9)
C5 0.0404(9) 0.0391(10) 0.0319(9) -0.0014(8) 0.0068(7) -0.0010(8)
C6 0.0460(11) 0.0385(11) 0.0481(11) -0.0075(9) 0.0032(9) 0.0005(9)
C7 0.0457(10) 0.0345(10) 0.0490(11) 0.0006(9) -0.0003(8) 0.0022(8)
C8 0.0360(9) 0.0344(10) 0.0386(9) 0.0005(8) 0.0053(7) 0.0001(8)
C9 0.0422(10) 0.0347(11) 0.0447(10) 0.0000(9) 0.0049(8) -0.0002(8)
C10 0.0418(10) 0.0380(11) 0.0361(9) 0.0023(8) 0.0075(7) -0.0005(8)
C11 0.0386(9) 0.0402(11) 0.0415(10) -0.0007(8) 0.0128(7) -0.0013(8)
C12 0.0548(11) 0.0403(12) 0.0377(9) -0.0015(8) 0.0099(8) -0.0014(9)
C13 0.0549(12) 0.0379(10) 0.0460(10) 0.0008(9) 0.0009(9) -0.0111(10)
C14 0.0406(10) 0.0509(13) 0.0463(10) 0.0129(9) 0.0038(8) -0.0107(9)
C15 0.0355(9) 0.0472(12) 0.0497(11) 0.0034(9) 0.0106(8) -0.0005(9)
C16 0.0418(10) 0.0500(12) 0.0382(9) 0.0008(9) 0.0114(7) 0.0005(9)
C17 0.0383(9) 0.0384(10) 0.0473(10) 0.0045(9) 0.0020(8) -0.0009(8)
C18 0.0436(10) 0.0403(11) 0.0381(10) 0.0030(8) 0.0056(8) -0.0075(9)
C19 0.0593(13) 0.0575(14) 0.0480(12) 0.0082(11) 0.0131(10) -0.0151(11)
C20 0.0494(11) 0.0607(15) 0.0693(14) 0.0010(12) 0.0287(11) -0.0012(11)
C21 0.0817(18) 0.0525(14) 0.093(2) 0.0052(14) 0.0440(16) 0.0140(13)
C22 0.0586(13) 0.0557(13) 0.0553(12) 0.0041(11) 0.0208(10) -0.0087(11)
C23 0.0542(13) 0.0598(15) 0.0599(14) -0.0063(12) 0.0049(10) -0.0144(12)
C24 0.0672(14) 0.0719(17) 0.0412(12) -0.0093(11) 0.0087(10) -0.0027(13)
C25 0.091(2) 0.0590(17) 0.0749(18) -0.0218(14) 0.0289(15) 0.0046(15)
C26 0.0442(12) 0.0749(18) 0.0810(18) 0.0005(14) 0.0256(12) 0.0079(12)
O1 0.0589(9) 0.0405(8) 0.0541(8) 0.0061(7) 0.0197(7) 0.0096(7)
O2 0.0422(9) 0.0839(16) 0.136(2) -0.0124(15) 0.0020(10) -0.0009(10)
O3 0.0728(11) 0.0357(9) 0.0706(11) -0.0048(8) -0.0148(9) 0.0041(8)
O4 0.0406(8) 0.0798(13) 0.0750(11) 0.0100(10) 0.0023(7) -0.0193(9)
O6 0.0868(14) 0.0804(14) 0.0767(13) 0.0388(12) 0.0117(10) -0.0199(12)
O7 0.0642(10) 0.0815(13) 0.0716(11) 0.0140(10) 0.0356(9) -0.0129(10)

loop_
_atom_type_symbol
_atom_type_description
_atom_type_scat_dispersion_real
_atom_type_scat_dispersion_imag
_atom_type_scat_source
C C 0.0181 0.0091 'International Tables Vol C Tables 4.2.6.8 and 6.1.1.4'
H H 0.0000 0.0000 'International Tables Vol C Tables 4.2.6.8 and 6.1.1.4'
O O 0.0492 0.0322 'International Tables Vol C Tables 4.2.6.8 and 6.1.1.4'

loop_
_geom_angle_atom_site_label_1
_geom_angle_atom_site_label_2
_geom_angle_atom_site_label_3
_geom_angle
O1 C1 C10 106.27(16)
O1 C1 C2 110.23(19)
C10 C1 C2 111.51(18)
O1 C1 H1 109.6
C10 C1 H1 109.6
C2 C1 H1 109.6
C3 C2 C1 110.71(19)
C3 C2 H2A 109.5
C1 C2 H2A 109.5
C3 C2 H2B 109.5
C1 C2 H2B 109.5
H2A C2 H2B 108.1
O2 C3 C2 120.7(3)
O2 C3 C4 121.4(3)
C2 C3 C4 117.9(2)
C23 C4 C3 109.3(2)
C23 C4 C24 107.7(2)
C3 C4 C24 108.7(2)
C23 C4 C5 109.29(18)
C3 C4 C5 108.48(17)
C24 C4 C5 113.31(18)
C6 C5 C10 110.13(16)
C6 C5 C4 114.55(17)
C10 C5 C4 116.71(17)
C6 C5 H5 104.7
C10 C5 H5 104.7
C4 C5 H5 104.7
C5 C6 C7 109.16(17)
C5 C6 H6A 109.8
C7 C6 H6A 109.8
C5 C6 H6B 109.8
C7 C6 H6B 109.8
H6A C6 H6B 108.3
C6 C7 C8 114.37(18)
C6 C7 H7A 108.7
C8 C7 H7A 108.7
C6 C7 H7B 108.7
C8 C7 H7B 108.7
H7A C7 H7B 107.6
C16 C8 C9 107.68(16)
C16 C8 C7 107.90(17)
C9 C8 C7 114.73(16)
C16 C8 C11 107.52(15)
C9 C8 C11 109.11(16)
C7 C8 C11 109.64(16)
O3 C9 C10 119.07(19)
O3 C9 C8 119.21(18)
C10 C9 C8 121.42(17)
C1 C10 C9 108.06(16)
C1 C10 C22 109.91(17)
C9 C10 C22 104.28(17)
C1 C10 C5 108.49(16)
C9 C10 C5 109.80(16)
C22 C10 C5 116.00(17)
C18 C11 C12 110.43(16)
C18 C11 C20 101.60(18)
C12 C11 C20 113.51(18)
C18 C11 C8 104.16(15)
C12 C11 C8 113.53(15)
C20 C11 C8 112.50(17)
C13 C12 C25 118.3(2)
C13 C12 C11 121.9(2)
C25 C12 C11 119.6(2)
C12 C13 C14 129.1(2)
C12 C13 H13 115.4
C14 C13 H13 115.4
O4 C14 C13 120.4(2)
O4 C14 C15 120.9(2)
C13 C14 C15 118.72(17)
C17 C15 C26 111.9(2)
C17 C15 C14 105.90(17)
C26 C15 C14 110.99(19)
C17 C15 C16 111.76(16)
C26 C15 C16 110.53(19)
C14 C15 C16 105.52(17)
C8 C16 C15 114.41(16)
C8 C16 H16A 108.7
C15 C16 H16A 108.7
C8 C16 H16B 108.7
C15 C16 H16B 108.7
H16A C16 H16B 107.6
C18 C17 C15 118.30(19)
C18 C17 H17 120.8
C15 C17 H17 120.8
C17 C18 C19 128.1(2)
C17 C18 C11 120.67(18)
C19 C18 C11 110.25(19)
O6 C19 O7 121.8(2)
O6 C19 C18 129.9(3)
O7 C19 C18 108.3(2)
O7 C20 C11 107.4(2)
O7 C20 H20A 110.2
C11 C20 H20A 110.2
O7 C20 H20B 110.2
C11 C20 H20B 110.2
H20A C20 H20B 108.5
O1 C21 H21A 109.5
O1 C21 H21B 109.5
H21A C21 H21B 109.5
O1 C21 H21C 109.5
H21A C21 H21C 109.5
H21B C21 H21C 109.5
C10 C22 H22A 109.5
C10 C22 H22B 109.5
H22A C22 H22B 109.5
C10 C22 H22C 109.5
H22A C22 H22C 109.5
H22B C22 H22C 109.5
C4 C23 H23A 109.5
C4 C23 H23B 109.5
H23A C23 H23B 109.5
C4 C23 H23C 109.5
H23A C23 H23C 109.5
H23B C23 H23C 109.5
C4 C24 H24A 109.5
C4 C24 H24B 109.5
H24A C24 H24B 109.5
C4 C24 H24C 109.5
H24A C24 H24C 109.5
H24B C24 H24C 109.5
C12 C25 H25A 109.5
C12 C25 H25B 109.5
H25A C25 H25B 109.5
C12 C25 H25C 109.5
H25A C25 H25C 109.5
H25B C25 H25C 109.5
C15 C26 H26A 109.5
C15 C26 H26B 109.5
H26A C26 H26B 109.5
C15 C26 H26C 109.5
H26A C26 H26C 109.5
H26B C26 H26C 109.5
C21 O1 C1 114.64(18)
C19 O7 C20 112.37(17)

loop_
_geom_bond_atom_site_label_1
_geom_bond_atom_site_label_2
_geom_bond_distance
C1 O1 1.422(3)
C1 C10 1.527(3)
C1 C2 1.534(3)
C1 H1 0.9800
C2 C3 1.505(4)
C2 H2A 0.9700
C2 H2B 0.9700
C3 O2 1.206(3)
C3 C4 1.533(3)
C4 C23 1.525(3)
C4 C24 1.542(3)
C4 C5 1.561(3)
C5 C6 1.514(3)
C5 C10 1.551(3)
C5 H5 0.9800
C6 C7 1.527(3)
C6 H6A 0.9700
C6 H6B 0.9700
C7 C8 1.553(3)
C7 H7A 0.9700
C7 H7B 0.9700
C8 C16 1.545(3)
C8 C9 1.547(3)
C8 C11 1.594(3)
C9 O3 1.203(3)
C9 C10 1.545(3)
C10 C22 1.547(3)
C11 C18 1.505(3)
C11 C12 1.532(3)
C11 C20 1.548(3)
C12 C13 1.338(3)
C12 C25 1.496(4)
C13 C14 1.451(4)
C13 H13 0.9300
C14 O4 1.219(3)
C14 C15 1.538(3)
C15 C17 1.501(3)
C15 C26 1.519(3)
C15 C16 1.581(3)
C16 H16A 0.9700
C16 H16B 0.9700
C17 C18 1.317(3)
C17 H17 0.9300
C18 C19 1.463(3)
C19 O6 1.200(3)
C19 O7 1.357(3)
C20 O7 1.446(3)
C20 H20A 0.9700
C20 H20B 0.9700
C21 O1 1.407(3)
C21 H21A 0.9600
C21 H21B 0.9600
C21 H21C 0.9600
C22 H22A 0.9600
C22 H22B 0.9600
C22 H22C 0.9600
C23 H23A 0.9600
C23 H23B 0.9600
C23 H23C 0.9600
C24 H24A 0.9600
C24 H24B 0.9600
C24 H24C 0.9600
C25 H25A 0.9600
C25 H25B 0.9600
C25 H25C 0.9600
C26 H26A 0.9600
C26 H26B 0.9600
C26 H26C 0.9600

loop_
_geom_hbond_atom_site_label_D
_geom_hbond_atom_site_label_H
_geom_hbond_atom_site_label_A
_geom_hbond_distance_DH
_geom_hbond_distance_HA
_geom_hbond_distance_DA
_geom_hbond_angle_DHA
_geom_hbond_site_symmetry_A
C21 H21B O4 0.96 2.60 3.400(4) 140.9 1_655

loop_
_geom_torsion_atom_site_label_1
_geom_torsion_atom_site_label_2
_geom_torsion_atom_site_label_3
_geom_torsion_atom_site_label_4
_geom_torsion
O1 C1 C2 C3 60.3(3)
C10 C1 C2 C3 -57.5(3)
C1 C2 C3 O2 -129.1(3)
C1 C2 C3 C4 51.9(3)
O2 C3 C4 C23 17.3(3)
C2 C3 C4 C23 -163.7(2)
O2 C3 C4 C24 -100.0(3)
C2 C3 C4 C24 79.0(3)
O2 C3 C4 C5 136.4(3)
C2 C3 C4 C5 -44.6(3)
C23 C4 C5 C6 -64.4(2)
C3 C4 C5 C6 176.48(19)
C24 C4 C5 C6 55.6(3)
C23 C4 C5 C10 164.77(19)
C3 C4 C5 C10 45.7(2)
C24 C4 C5 C10 -75.2(3)
C10 C5 C6 C7 -69.4(2)
C4 C5 C6 C7 156.66(18)
C5 C6 C7 C8 55.4(3)
C6 C7 C8 C16 90.3(2)
C6 C7 C8 C9 -29.8(3)
C6 C7 C8 C11 -152.93(18)
C16 C8 C9 O3 72.1(3)
C7 C8 C9 O3 -167.8(2)
C11 C8 C9 O3 -44.3(3)
C16 C8 C9 C10 -101.6(2)
C7 C8 C9 C10 18.6(3)
C11 C8 C9 C10 142.03(18)
O1 C1 C10 C9 56.7(2)
C2 C1 C10 C9 176.81(18)
O1 C1 C10 C22 169.88(17)
C2 C1 C10 C22 -70.0(2)
O1 C1 C10 C5 -62.33(19)
C2 C1 C10 C5 57.8(2)
O3 C9 C10 C1 37.3(3)
C8 C9 C10 C1 -149.09(18)
O3 C9 C10 C22 -79.7(3)
C8 C9 C10 C22 94.0(2)
O3 C9 C10 C5 155.4(2)
C8 C9 C10 C5 -30.9(2)
C6 C5 C10 C1 173.36(16)
C4 C5 C10 C1 -53.8(2)
C6 C5 C10 C9 55.5(2)
C4 C5 C10 C9 -171.70(17)
C6 C5 C10 C22 -62.4(2)
C4 C5 C10 C22 70.4(2)
C16 C8 C11 C18 65.06(19)
C9 C8 C11 C18 -178.42(16)
C7 C8 C11 C18 -52.0(2)
C16 C8 C11 C12 -55.1(2)
C9 C8 C11 C12 61.4(2)
C7 C8 C11 C12 -172.16(17)
C16 C8 C11 C20 174.26(19)
C9 C8 C11 C20 -69.2(2)
C7 C8 C11 C20 57.2(2)
C18 C11 C12 C13 -46.9(3)
C20 C11 C12 C13 -160.3(2)
C8 C11 C12 C13 69.6(2)
C18 C11 C12 C25 127.8(2)
C20 C11 C12 C25 14.5(3)
C8 C11 C12 C25 -115.6(2)
C25 C12 C13 C14 -179.2(2)
C11 C12 C13 C14 -4.4(3)
C12 C13 C14 O4 173.8(2)
C12 C13 C14 C15 -7.7(3)
O4 C14 C15 C17 -114.8(2)
C13 C14 C15 C17 66.8(2)
O4 C14 C15 C26 6.8(3)
C13 C14 C15 C26 -171.6(2)
O4 C14 C15 C16 126.6(2)
C13 C14 C15 C16 -51.9(2)
C9 C8 C16 C15 -149.44(18)
C7 C8 C16 C15 86.2(2)
C11 C8 C16 C15 -32.0(2)
C17 C15 C16 C8 -20.0(3)
C26 C15 C16 C8 -145.3(2)
C14 C15 C16 C8 94.7(2)
C26 C15 C17 C18 168.0(2)
C14 C15 C17 C18 -71.0(2)
C16 C15 C17 C18 43.4(3)
C15 C17 C18 C19 -174.5(2)
C15 C17 C18 C11 -6.8(3)
C12 C11 C18 C17 73.7(2)
C20 C11 C18 C17 -165.6(2)
C8 C11 C18 C17 -48.5(2)
C12 C11 C18 C19 -116.60(19)
C20 C11 C18 C19 4.1(2)
C8 C11 C18 C19 121.17(18)
C17 C18 C19 O6 -13.3(4)
C11 C18 C19 O6 178.0(3)
C17 C18 C19 O7 165.3(2)
C11 C18 C19 O7 -3.5(3)
C18 C11 C20 O7 -3.4(2)
C12 C11 C20 O7 115.2(2)
C8 C11 C20 O7 -114.2(2)
C10 C1 O1 C21 -159.4(2)
C2 C1 O1 C21 79.6(3)
O6 C19 O7 C20 179.8(3)
C18 C19 O7 C20 1.1(3)
C11 C20 O7 C19 1.6(3)
